data_7019571
loop_
_publ_author_name
'Merkens, Carina'
'Becker, Nils'
'Lamberts, Kevin'
'Englert, Ulli'

_publ_section_title
;
 Bimetallic coordination networks based on Al(acacCN)(3): a building block
 between inertness and lability.
;
_journal_issue 28
_journal_name_full 'Dalton transactions (Cambridge, England : 2003)'
_journal_page_first 8594
_journal_page_last 8599
_journal_paper_doi 10.1039/c2dt30623a
_journal_volume 41
_journal_year 2012
_chemical_formula_moiety 'C19 H22 Ag Al N3 O7, F6 P, 2(C H4 O)'
_chemical_formula_sum 'C21 H30 Ag Al F6 N3 O9 P'
_chemical_formula_weight 748.30
_chemical_name_common 2b
_chemical_name_systematic
;
?
;
_space_group_IT_number 2
_symmetry_cell_setting triclinic
_symmetry_space_group_name_Hall '-P 1'
_symmetry_space_group_name_H-M 'P -1'
_atom_sites_solution_hydrogens geom
_atom_sites_solution_primary direct
_atom_sites_solution_secondary difmap
_audit_creation_method SHELXL-97
_cell_angle_alpha 109.1660(18)
_cell_angle_beta 106.1805(18)
_cell_angle_gamma 105.8493(19)
_cell_formula_units_Z 2
_cell_length_a 11.3849(9)
_cell_length_b 12.2052(10)
_cell_length_c 13.1682(11)
_cell_measurement_reflns_used 3662
_cell_measurement_temperature 100(2)
_cell_measurement_theta_max 23.16
_cell_measurement_theta_min 2.80
_cell_volume 1519.9(2)
_computing_cell_refinement 'BRUKER saint'
_computing_data_collection 'BRUKER smart'
_computing_data_reduction 'BRUKER saint'
_computing_structure_refinement 'SHELXL-97 (Sheldrick, 1997)'
_computing_structure_solution 'SHELXS-97 (Sheldrick, 1990)'
_diffrn_ambient_temperature 100(2)
_diffrn_measured_fraction_theta_full 0.983
_diffrn_measured_fraction_theta_max 0.983
_diffrn_measurement_device_type 'CCD area detector'
_diffrn_measurement_method 'omega scans'
_diffrn_radiation_monochromator 'multilayer optics'
_diffrn_radiation_source microsource
_diffrn_radiation_type MoK\a
_diffrn_radiation_wavelength 0.71073
_diffrn_reflns_av_R_equivalents 0.0759
_diffrn_reflns_av_sigmaI/netI 0.0760
_diffrn_reflns_limit_h_max 14
_diffrn_reflns_limit_h_min -14
_diffrn_reflns_limit_k_max 15
_diffrn_reflns_limit_k_min -15
_diffrn_reflns_limit_l_max 16
_diffrn_reflns_limit_l_min -16
_diffrn_reflns_number 17889
_diffrn_reflns_theta_full 26.37
_diffrn_reflns_theta_max 26.37
_diffrn_reflns_theta_min 1.79
_exptl_absorpt_coefficient_mu 0.832
_exptl_absorpt_correction_T_max 0.8925
_exptl_absorpt_correction_T_min 0.8447
_exptl_absorpt_correction_type multi-scan
_exptl_absorpt_process_details MULABS
_exptl_crystal_colour colourless
_exptl_crystal_density_diffrn 1.635
_exptl_crystal_density_method 'not measured'
_exptl_crystal_description plate
_exptl_crystal_F_000 756
_exptl_crystal_size_max 0.21
_exptl_crystal_size_mid 0.15
_exptl_crystal_size_min 0.14
_refine_diff_density_max 2.039
_refine_diff_density_min -1.192
_refine_diff_density_rms 0.125
_refine_ls_extinction_method none
_refine_ls_goodness_of_fit_ref 1.039
_refine_ls_hydrogen_treatment mixed
_refine_ls_matrix_type full
_refine_ls_number_parameters 392
_refine_ls_number_reflns 6129
_refine_ls_number_restraints 0
_refine_ls_restrained_S_all 1.039
_refine_ls_R_factor_all 0.0884
_refine_ls_R_factor_gt 0.0660
_refine_ls_shift/su_max 0.000
_refine_ls_shift/su_mean 0.000
_refine_ls_structure_factor_coef Fsqd
_refine_ls_weighting_details 'calc w=1/[\s^2^(Fo^2^)+(0.0955P)^2^+1.0558P] where P=(Fo^2^+2Fc^2^)/3'
_refine_ls_weighting_scheme calc
_refine_ls_wR_factor_gt 0.1714
_refine_ls_wR_factor_ref 0.1876
_reflns_number_gt 4372
_reflns_number_total 6129
_reflns_threshold_expression >2sigma(I)
_cod_data_source_file c2dt30623a.txt
_cod_data_source_block 2b
_cod_original_cell_volume 1519.9(4)
_cod_database_code 7019571

loop_
_symmetry_equiv_pos_as_xyz
'x, y, z'
'-x, -y, -z'

loop_
_atom_site_label
_atom_site_type_symbol
_atom_site_fract_x
_atom_site_fract_y
_atom_site_fract_z
_atom_site_U_iso_or_equiv
_atom_site_adp_type
_atom_site_occupancy
_atom_site_symmetry_multiplicity
_atom_site_calc_flag
_atom_site_refinement_flags
Ag1 Ag 0.56869(5) 0.40276(5) 0.48405(4) 0.0571(2) Uani 1 1 d .
Al1 Al 0.93808(14) 0.75525(12) 0.18313(12) 0.0208(3) Uani 1 1 d .
O1 O 0.9008(3) 0.6006(3) 0.0630(3) 0.0247(7) Uani 1 1 d .
O2 O 0.8840(3) 0.8170(3) 0.0737(3) 0.0233(7) Uani 1 1 d .
O3 O 0.9711(3) 0.9086(3) 0.3046(3) 0.0238(7) Uani 1 1 d .
O4 O 1.1127(3) 0.8184(3) 0.1951(3) 0.0231(7) Uani 1 1 d .
O5 O 0.9936(3) 0.6932(3) 0.2916(3) 0.0266(7) Uani 1 1 d .
O6 O 0.7613(3) 0.6926(3) 0.1704(3) 0.0268(8) Uani 1 1 d .
N1 N 0.6599(5) 0.5173(4) -0.3235(4) 0.0407(11) Uani 1 1 d .
N2 N 1.3643(5) 1.2561(4) 0.4180(4) 0.0466(12) Uani 1 1 d .
N3 N 0.6628(5) 0.4570(5) 0.3745(4) 0.0453(12) Uani 1 1 d .
C1 C 0.8044(5) 0.4196(5) -0.1174(5) 0.0351(13) Uani 1 1 d .
H1A H 0.8326 0.3818 -0.0650 0.053 Uiso 1 1 calc R
H1B H 0.8525 0.4142 -0.1689 0.053 Uiso 1 1 calc R
H1C H 0.7081 0.3739 -0.1654 0.053 Uiso 1 1 calc R
C2 C 0.8351(4) 0.5560(4) -0.0456(4) 0.0241(10) Uani 1 1 d .
C3 C 0.7922(5) 0.6291(4) -0.0997(4) 0.0257(10) Uani 1 1 d .
C4 C 0.8251(5) 0.7601(4) -0.0364(4) 0.0243(10) Uani 1 1 d .
C5 C 0.7918(5) 0.8365(5) -0.0997(4) 0.0330(12) Uani 1 1 d .
H5A H 0.7938 0.9146 -0.0446 0.049 Uiso 1 1 calc R
H5B H 0.7024 0.7871 -0.1635 0.049 Uiso 1 1 calc R
H5C H 0.8573 0.8577 -0.1327 0.049 Uiso 1 1 calc R
C6 C 0.7204(5) 0.5691(5) -0.2241(5) 0.0300(11) Uani 1 1 d .
C7 C 1.0611(6) 1.1243(5) 0.4393(4) 0.0364(13) Uani 1 1 d .
H7A H 0.9701 1.1017 0.4357 0.055 Uiso 1 1 calc R
H7B H 1.0861 1.1982 0.4231 0.055 Uiso 1 1 calc R
H7C H 1.1231 1.1445 0.5179 0.055 Uiso 1 1 calc R
C8 C 1.0672(5) 1.0149(5) 0.3494(4) 0.0263(11) Uani 1 1 d .
C9 C 1.1806(5) 1.0326(4) 0.3203(4) 0.0265(11) Uani 1 1 d .
C10 C 1.1980(5) 0.9302(4) 0.2441(4) 0.0246(10) Uani 1 1 d .
C11 C 1.3197(5) 0.9527(5) 0.2187(5) 0.0334(12) Uani 1 1 d .
H11A H 1.3439 0.8799 0.2088 0.050 Uiso 1 1 calc R
H11B H 1.3935 1.0292 0.2843 0.050 Uiso 1 1 calc R
H11C H 1.3018 0.9640 0.1464 0.050 Uiso 1 1 calc R
C12 C 1.2826(6) 1.1572(5) 0.3760(4) 0.0347(12) Uani 1 1 d .
C13 C 1.0017(6) 0.5869(5) 0.4122(4) 0.0350(12) Uani 1 1 d .
H13A H 1.0971 0.6232 0.4293 0.053 Uiso 1 1 calc R
H13B H 0.9688 0.4943 0.3777 0.053 Uiso 1 1 calc R
H13C H 0.9886 0.6179 0.4851 0.053 Uiso 1 1 calc R
C14 C 0.9265(5) 0.6253(4) 0.3272(4) 0.0243(10) Uani 1 1 d .
C15 C 0.7868(5) 0.5875(4) 0.2903(4) 0.0254(10) Uani 1 1 d .
C16 C 0.7109(5) 0.6236(4) 0.2126(4) 0.0273(11) Uani 1 1 d .
C17 C 0.5621(5) 0.5803(6) 0.1773(6) 0.0432(14) Uani 1 1 d .
H17A H 0.5293 0.6294 0.1394 0.065 Uiso 1 1 calc R
H17B H 0.5427 0.5934 0.2473 0.065 Uiso 1 1 calc R
H17C H 0.5176 0.4902 0.1221 0.065 Uiso 1 1 calc R
C18 C 0.7181(6) 0.5134(5) 0.3365(4) 0.0325(12) Uani 1 1 d .
P1 P 0.87434(15) 0.21513(13) 0.16630(12) 0.0348(4) Uani 1 1 d .
F1 F 0.9160(3) 0.1704(4) 0.0598(3) 0.0584(10) Uani 1 1 d .
F2 F 0.7211(3) 0.1308(4) 0.0769(3) 0.0576(10) Uani 1 1 d .
F3 F 0.8306(4) 0.2601(4) 0.2726(3) 0.0658(11) Uani 1 1 d .
F4 F 1.0252(4) 0.2984(4) 0.2552(3) 0.0663(11) Uani 1 1 d .
F5 F 0.8635(5) 0.3328(3) 0.1432(4) 0.0713(12) Uani 1 1 d .
F6 F 0.8792(5) 0.0962(4) 0.1890(3) 0.0742(13) Uani 1 1 d .
O7 O 0.4131(5) 0.6985(5) -0.0027(5) 0.0682(15) Uani 1 1 d .
H7D H 0.344(9) 0.707(8) -0.032(8) 0.09(3) Uiso 1 1 d .
C19 C 0.5121(8) 0.7792(9) -0.0210(8) 0.083(3) Uani 1 1 d .
H19A H 0.5238 0.8671 0.0197 0.125 Uiso 1 1 calc R
H19B H 0.4845 0.7550 -0.1054 0.125 Uiso 1 1 calc R
H19C H 0.5968 0.7714 0.0099 0.125 Uiso 1 1 calc R
O8 O 0.7220(8) 0.0749(7) 0.3496(7) 0.120(3) Uani 1 1 d .
H8 H 0.7547 0.1213 0.3262 0.179 Uiso 1 1 d R
C20 C 0.6647(10) -0.0627(9) 0.3041(11) 0.118(4) Uani 1 1 d .
H20A H 0.7301 -0.0957 0.2876 0.177 Uiso 1 1 calc R
H20B H 0.5843 -0.0991 0.2315 0.177 Uiso 1 1 calc R
H20C H 0.6412 -0.0856 0.3626 0.177 Uiso 1 1 calc R
O9 O 0.6227(7) 0.2078(6) 0.4735(6) 0.101(2) Uani 1 1 d .
H9 H 0.6537 0.1679 0.4349 0.151 Uiso 1 1 d R
C21 C 0.6390(11) 0.1751(10) 0.5623(7) 0.097(3) Uani 1 1 d .
H21A H 0.7345 0.2092 0.6120 0.145 Uiso 1 1 calc R
H21B H 0.6014 0.0825 0.5308 0.145 Uiso 1 1 calc R
H21C H 0.5932 0.2096 0.6092 0.145 Uiso 1 1 calc R

loop_
_atom_site_aniso_label
_atom_site_aniso_U_11
_atom_site_aniso_U_22
_atom_site_aniso_U_33
_atom_site_aniso_U_23
_atom_site_aniso_U_13
_atom_site_aniso_U_12
Ag1 0.0543(4) 0.0531(3) 0.0255(3) 0.0061(2) 0.0142(2) -0.0162(2)
Al1 0.0230(7) 0.0173(7) 0.0216(7) 0.0082(6) 0.0084(6) 0.0086(6)
O1 0.0220(17) 0.0173(16) 0.0293(18) 0.0058(14) 0.0071(15) 0.0089(14)
O2 0.0303(18) 0.0191(16) 0.0219(17) 0.0082(14) 0.0105(15) 0.0129(14)
O3 0.0284(18) 0.0200(17) 0.0213(16) 0.0088(14) 0.0085(14) 0.0090(15)
O4 0.0229(17) 0.0172(16) 0.0264(17) 0.0085(14) 0.0080(14) 0.0076(14)
O5 0.0272(18) 0.0236(17) 0.0283(18) 0.0146(15) 0.0075(15) 0.0090(15)
O6 0.0263(18) 0.0245(18) 0.0353(19) 0.0170(16) 0.0142(16) 0.0117(15)
N1 0.036(3) 0.040(3) 0.027(3) 0.006(2) 0.007(2) 0.005(2)
N2 0.042(3) 0.031(3) 0.040(3) 0.008(2) 0.004(2) 0.001(2)
N3 0.051(3) 0.050(3) 0.042(3) 0.025(3) 0.026(3) 0.017(3)
C1 0.029(3) 0.022(3) 0.039(3) 0.001(2) 0.011(2) 0.008(2)
C2 0.017(2) 0.020(2) 0.030(3) 0.004(2) 0.011(2) 0.0068(19)
C3 0.021(2) 0.022(2) 0.023(2) 0.004(2) 0.005(2) 0.005(2)
C4 0.025(3) 0.026(2) 0.024(2) 0.011(2) 0.012(2) 0.011(2)
C5 0.040(3) 0.030(3) 0.027(3) 0.013(2) 0.011(2) 0.013(2)
C6 0.030(3) 0.024(3) 0.031(3) 0.007(2) 0.015(2) 0.007(2)
C7 0.054(4) 0.026(3) 0.024(3) 0.005(2) 0.015(3) 0.016(3)
C8 0.036(3) 0.026(3) 0.017(2) 0.013(2) 0.007(2) 0.014(2)
C9 0.030(3) 0.020(2) 0.020(2) 0.008(2) 0.004(2) 0.005(2)
C10 0.023(2) 0.027(3) 0.021(2) 0.012(2) 0.003(2) 0.009(2)
C11 0.026(3) 0.033(3) 0.039(3) 0.018(2) 0.009(2) 0.010(2)
C12 0.038(3) 0.030(3) 0.025(3) 0.009(2) 0.006(2) 0.007(3)
C13 0.040(3) 0.034(3) 0.025(3) 0.015(2) 0.004(2) 0.013(3)
C14 0.035(3) 0.016(2) 0.019(2) 0.0041(19) 0.008(2) 0.012(2)
C15 0.032(3) 0.021(2) 0.021(2) 0.006(2) 0.013(2) 0.009(2)
C16 0.032(3) 0.023(2) 0.034(3) 0.012(2) 0.018(2) 0.016(2)
C17 0.030(3) 0.055(4) 0.058(4) 0.034(3) 0.023(3) 0.018(3)
C18 0.040(3) 0.029(3) 0.027(3) 0.011(2) 0.013(2) 0.014(2)
P1 0.0379(8) 0.0321(8) 0.0323(7) 0.0101(6) 0.0128(6) 0.0172(7)
F1 0.047(2) 0.069(2) 0.043(2) 0.0077(19) 0.0227(17) 0.0157(19)
F2 0.038(2) 0.059(2) 0.052(2) 0.0097(19) 0.0123(17) 0.0112(18)
F3 0.080(3) 0.060(2) 0.056(2) 0.011(2) 0.044(2) 0.027(2)
F4 0.041(2) 0.074(3) 0.046(2) 0.004(2) 0.0025(18) 0.015(2)
F5 0.094(3) 0.042(2) 0.069(3) 0.026(2) 0.015(2) 0.031(2)
F6 0.117(4) 0.049(2) 0.052(2) 0.022(2) 0.018(2) 0.045(3)
O7 0.045(3) 0.092(4) 0.091(4) 0.059(3) 0.025(3) 0.039(3)
C19 0.055(5) 0.112(7) 0.107(7) 0.067(6) 0.031(5) 0.045(5)
O8 0.167(7) 0.110(6) 0.149(7) 0.077(5) 0.105(6) 0.082(5)
C20 0.098(8) 0.074(6) 0.160(11) 0.013(7) 0.042(7) 0.060(6)
O9 0.123(6) 0.109(5) 0.088(5) 0.045(4) 0.047(4) 0.063(5)
C21 0.145(9) 0.119(8) 0.055(5) 0.049(5) 0.032(5) 0.090(7)

loop_
_atom_type_symbol
_atom_type_description
_atom_type_scat_dispersion_real
_atom_type_scat_dispersion_imag
_atom_type_scat_source
C C 0.0033 0.0016 'International Tables Vol C Tables 4.2.6.8 and 6.1.1.4'
H H 0.0000 0.0000 'International Tables Vol C Tables 4.2.6.8 and 6.1.1.4'
N N 0.0061 0.0033 'International Tables Vol C Tables 4.2.6.8 and 6.1.1.4'
O O 0.0106 0.0060 'International Tables Vol C Tables 4.2.6.8 and 6.1.1.4'
Al Al 0.0645 0.0514 'International Tables Vol C Tables 4.2.6.8 and 6.1.1.4'
Ag Ag -0.8971 1.1015 'International Tables Vol C Tables 4.2.6.8 and 6.1.1.4'
P P 0.1023 0.0942 'International Tables Vol C Tables 4.2.6.8 and 6.1.1.4'
F F 0.0171 0.0103 'International Tables Vol C Tables 4.2.6.8 and 6.1.1.4'

loop_
_geom_angle_atom_site_label_1
_geom_angle_atom_site_label_2
_geom_angle_atom_site_label_3
_geom_angle
_geom_angle_site_symmetry_1
_geom_angle_site_symmetry_3
N3 Ag1 N1 120.48(19) . 1_556
N3 Ag1 N2 125.37(19) . 1_445
N1 Ag1 N2 113.32(18) 1_556 1_445
N3 Ag1 O9 99.6(2) . .
N1 Ag1 O9 99.6(2) 1_556 .
N2 Ag1 O9 79.6(2) 1_445 .
N3 Ag1 Ag1 97.03(14) . 2_666
N1 Ag1 Ag1 77.61(13) 1_556 2_666
N2 Ag1 Ag1 85.23(14) 1_445 2_666
O9 Ag1 Ag1 162.06(16) . 2_666
O1 Al1 O4 90.67(15) . .
O1 Al1 O5 88.70(15) . .
O4 Al1 O5 89.45(15) . .
O1 Al1 O2 90.93(15) . .
O4 Al1 O2 89.98(15) . .
O5 Al1 O2 179.32(16) . .
O1 Al1 O3 178.32(16) . .
O4 Al1 O3 90.94(15) . .
O5 Al1 O3 90.84(15) . .
O2 Al1 O3 89.55(14) . .
O1 Al1 O6 89.57(15) . .
O4 Al1 O6 179.39(16) . .
O5 Al1 O6 91.12(15) . .
O2 Al1 O6 89.45(15) . .
O3 Al1 O6 88.83(15) . .
C2 O1 Al1 129.7(3) . .
C4 O2 Al1 130.1(3) . .
C8 O3 Al1 129.3(3) . .
C10 O4 Al1 130.1(3) . .
C14 O5 Al1 130.3(3) . .
C16 O6 Al1 129.5(3) . .
C6 N1 Ag1 170.1(5) . 1_554
C12 N2 Ag1 157.3(5) . 1_665
C18 N3 Ag1 163.5(5) . .
C2 C1 H1A 109.5 . .
C2 C1 H1B 109.5 . .
H1A C1 H1B 109.5 . .
C2 C1 H1C 109.5 . .
H1A C1 H1C 109.5 . .
H1B C1 H1C 109.5 . .
O1 C2 C3 122.6(4) . .
O1 C2 C1 116.6(4) . .
C3 C2 C1 120.8(4) . .
C2 C3 C4 122.8(4) . .
C2 C3 C6 117.7(4) . .
C4 C3 C6 119.3(4) . .
O2 C4 C3 122.1(4) . .
O2 C4 C5 117.3(4) . .
C3 C4 C5 120.6(4) . .
C4 C5 H5A 109.5 . .
C4 C5 H5B 109.5 . .
H5A C5 H5B 109.5 . .
C4 C5 H5C 109.5 . .
H5A C5 H5C 109.5 . .
H5B C5 H5C 109.5 . .
N1 C6 C3 177.4(6) . .
C8 C7 H7A 109.5 . .
C8 C7 H7B 109.5 . .
H7A C7 H7B 109.5 . .
C8 C7 H7C 109.5 . .
H7A C7 H7C 109.5 . .
H7B C7 H7C 109.5 . .
O3 C8 C9 122.6(4) . .
O3 C8 C7 117.3(5) . .
C9 C8 C7 120.0(5) . .
C12 C9 C10 119.7(5) . .
C12 C9 C8 117.6(4) . .
C10 C9 C8 122.6(4) . .
O4 C10 C9 122.2(4) . .
O4 C10 C11 117.1(4) . .
C9 C10 C11 120.7(4) . .
C10 C11 H11A 109.5 . .
C10 C11 H11B 109.5 . .
H11A C11 H11B 109.5 . .
C10 C11 H11C 109.5 . .
H11A C11 H11C 109.5 . .
H11B C11 H11C 109.5 . .
N2 C12 C9 178.4(6) . .
C14 C13 H13A 109.5 . .
C14 C13 H13B 109.5 . .
H13A C13 H13B 109.5 . .
C14 C13 H13C 109.5 . .
H13A C13 H13C 109.5 . .
H13B C13 H13C 109.5 . .
O5 C14 C15 122.4(4) . .
O5 C14 C13 117.0(4) . .
C15 C14 C13 120.6(4) . .
C16 C15 C14 123.2(4) . .
C16 C15 C18 117.5(5) . .
C14 C15 C18 119.2(4) . .
O6 C16 C15 123.1(5) . .
O6 C16 C17 116.4(4) . .
C15 C16 C17 120.5(5) . .
C16 C17 H17A 109.5 . .
C16 C17 H17B 109.5 . .
H17A C17 H17B 109.5 . .
C16 C17 H17C 109.5 . .
H17A C17 H17C 109.5 . .
H17B C17 H17C 109.5 . .
N3 C18 C15 178.3(6) . .
F4 P1 F1 91.4(2) . .
F4 P1 F6 91.6(2) . .
F1 P1 F6 90.9(2) . .
F4 P1 F5 90.3(2) . .
F1 P1 F5 90.5(2) . .
F6 P1 F5 177.7(3) . .
F4 P1 F3 89.2(2) . .
F1 P1 F3 179.3(2) . .
F6 P1 F3 89.5(2) . .
F5 P1 F3 89.1(2) . .
F4 P1 F2 179.7(2) . .
F1 P1 F2 88.9(2) . .
F6 P1 F2 88.4(2) . .
F5 P1 F2 89.8(2) . .
F3 P1 F2 90.5(2) . .
C19 O7 H7D 105(6) . .
O7 C19 H19A 109.5 . .
O7 C19 H19B 109.5 . .
H19A C19 H19B 109.5 . .
O7 C19 H19C 109.5 . .
H19A C19 H19C 109.5 . .
H19B C19 H19C 109.5 . .
C20 O8 H8 133.5 . .
O8 C20 H20A 109.5 . .
O8 C20 H20B 109.5 . .
H20A C20 H20B 109.5 . .
O8 C20 H20C 109.5 . .
H20A C20 H20C 109.5 . .
H20B C20 H20C 109.5 . .
C21 O9 Ag1 121.2(5) . .
C21 O9 H9 102.8 . .
Ag1 O9 H9 133.7 . .
O9 C21 H21A 109.5 . .
O9 C21 H21B 109.5 . .
H21A C21 H21B 109.5 . .
O9 C21 H21C 109.5 . .
H21A C21 H21C 109.5 . .
H21B C21 H21C 109.5 . .

loop_
_geom_bond_atom_site_label_1
_geom_bond_atom_site_label_2
_geom_bond_distance
_geom_bond_site_symmetry_2
Ag1 N3 2.183(5) .
Ag1 N1 2.207(4) 1_556
Ag1 N2 2.225(5) 1_445
Ag1 O9 2.586(6) .
Ag1 Ag1 3.1616(12) 2_666
Al1 O1 1.864(3) .
Al1 O4 1.866(3) .
Al1 O5 1.866(3) .
Al1 O2 1.869(3) .
Al1 O3 1.876(3) .
Al1 O6 1.885(3) .
O1 C2 1.253(6) .
O2 C4 1.256(5) .
O3 C8 1.261(6) .
O4 C10 1.253(6) .
O5 C14 1.263(6) .
O6 C16 1.252(6) .
N1 C6 1.142(7) .
N1 Ag1 2.207(4) 1_554
N2 C12 1.135(7) .
N2 Ag1 2.225(5) 1_665
N3 C18 1.134(7) .
C1 C2 1.500(6) .
C1 H1A 0.9800 .
C1 H1B 0.9800 .
C1 H1C 0.9800 .
C2 C3 1.416(7) .
C3 C4 1.420(6) .
C3 C6 1.424(7) .
C4 C5 1.495(7) .
C5 H5A 0.9800 .
C5 H5B 0.9800 .
C5 H5C 0.9800 .
C7 C8 1.500(7) .
C7 H7A 0.9800 .
C7 H7B 0.9800 .
C7 H7C 0.9800 .
C8 C9 1.428(7) .
C9 C12 1.424(7) .
C9 C10 1.425(7) .
C10 C11 1.489(7) .
C11 H11A 0.9800 .
C11 H11B 0.9800 .
C11 H11C 0.9800 .
C13 C14 1.496(7) .
C13 H13A 0.9800 .
C13 H13B 0.9800 .
C13 H13C 0.9800 .
C14 C15 1.414(7) .
C15 C16 1.414(7) .
C15 C18 1.429(7) .
C16 C17 1.509(7) .
C17 H17A 0.9800 .
C17 H17B 0.9800 .
C17 H17C 0.9800 .
P1 F4 1.581(4) .
P1 F1 1.581(4) .
P1 F6 1.587(4) .
P1 F5 1.591(4) .
P1 F3 1.594(4) .
P1 F2 1.602(4) .
O7 C19 1.414(10) .
O7 H7D 0.83(9) .
C19 H19A 0.9800 .
C19 H19B 0.9800 .
C19 H19C 0.9800 .
O8 C20 1.459(11) .
O8 H8 0.7861 .
C20 H20A 0.9800 .
C20 H20B 0.9800 .
C20 H20C 0.9800 .
O9 C21 1.338(9) .
O9 H9 0.8072 .
C21 H21A 0.9800 .
C21 H21B 0.9800 .
C21 H21C 0.9800 .
